data_7207728
loop_
_publ_author_name
'Perkins, Catherine'
'Libri, Stefano'
'Adams, Harry'
'Brammer, Lee'

_publ_section_title
;
 Diiodoacetylene: compact, strong ditopic halogen bond donor
;
_journal_issue 9
_journal_name_full CrystEngComm
_journal_page_first 3033
_journal_paper_doi 10.1039/c2ce00029f
_journal_volume 14
_journal_year 2012
_chemical_formula_moiety 'C3 H7 N O, C2 I2'
_chemical_formula_sum 'C5 H7 I2 N O'
_chemical_formula_weight 350.92
_chemical_name_systematic
;
?
;
_space_group_crystal_system monoclinic
_space_group_IT_number 14
_space_group_name_Hall '-P 2yn'
_space_group_name_H-M_alt 'P 1 21/n 1'
_symmetry_space_group_name_Hall '-P 2yn'
_symmetry_space_group_name_H-M 'P 1 21/n 1'
_atom_sites_solution_hydrogens geom
_atom_sites_solution_primary direct
_atom_sites_solution_secondary difmap
_audit_creation_date 2011-10-25
_audit_creation_method
;
Olex2 1.1-alpha
(compiled 2011.09.28 svn.r2007, GUI svn.r3868)
;
_cell_angle_alpha 90.00
_cell_angle_beta 103.109(8)
_cell_angle_gamma 90.00
_cell_formula_units_Z 4
_cell_length_a 5.575(3)
_cell_length_b 14.420(7)
_cell_length_c 11.901(6)
_cell_measurement_temperature 120
_cell_volume 931.8(8)
_computing_cell_refinement 'Bruker APEX II'
_computing_data_collection 'Bruker APEX II'
_computing_data_reduction 'Bruker APEX II'
_computing_molecular_graphics
;
O. V. Dolomanov, L. J. Bourhis, R. J. Gildea, J. A. K. Howard and H. Puschmann,
OLEX2: a complete structure solution, refinement and analysis program.
J. Appl. Cryst. (2009). 42, 339-341.
;
_computing_publication_material
;
O. V. Dolomanov, L. J. Bourhis, R. J. Gildea, J. A. K. Howard and H. Puschmann,
OLEX2: a complete structure solution, refinement and analysis program.
J. Appl. Cryst. (2009). 42, 339-341.
;
_computing_structure_refinement
;
XL, G.M. Sheldrick, Acta Cryst.
(2008). A64, 112-122
;
_computing_structure_solution 'SHELXS-97 (Sheldrick, 1990)'
_diffrn_ambient_temperature 120
_diffrn_measured_fraction_theta_full 0.976
_diffrn_measured_fraction_theta_max 0.976
_diffrn_measurement_device_type 'Bruker APEX II CCD detector'
_diffrn_measurement_method 'omega and phi scans'
_diffrn_radiation_monochromator graphite
_diffrn_radiation_type MoK\a
_diffrn_radiation_wavelength 0.71073
_diffrn_reflns_av_R_equivalents 0.0369
_diffrn_reflns_av_unetI/netI 0.0367
_diffrn_reflns_limit_h_max 6
_diffrn_reflns_limit_h_min -6
_diffrn_reflns_limit_k_max 17
_diffrn_reflns_limit_k_min -17
_diffrn_reflns_limit_l_max 14
_diffrn_reflns_limit_l_min -13
_diffrn_reflns_number 5749
_diffrn_reflns_theta_full 25.68
_diffrn_reflns_theta_max 25.68
_diffrn_reflns_theta_min 3.33
_diffrn_source 'fine-focus sealed tube'
_exptl_absorpt_coefficient_mu 6.686
_exptl_absorpt_correction_T_max 1
_exptl_absorpt_correction_T_min 0.286776
_exptl_absorpt_correction_type multi-scan
_exptl_absorpt_process_details
;
SADABS-2004/1 (Bruker,2004) was used for absorption correction.
R(int) was 0.4717 before and 0.0344 after correction.
The Ratio of minimum to maximum transmission is 0.2868.
The \l/2 correction factor is 0.0015.
;
_exptl_crystal_colour yellow
_exptl_crystal_colour_modifier yellow
_exptl_crystal_density_diffrn 2.501
_exptl_crystal_density_method 'not measured'
_exptl_crystal_description block
_exptl_crystal_F_000 632
_exptl_crystal_size_max 0.015
_exptl_crystal_size_mid 0.01
_exptl_crystal_size_min 0.008
_refine_diff_density_max 1.242
_refine_diff_density_min -1.155
_refine_diff_density_rms 0.225
_refine_ls_extinction_method none
_refine_ls_goodness_of_fit_ref 1.031
_refine_ls_hydrogen_treatment constr
_refine_ls_matrix_type full
_refine_ls_number_parameters 84
_refine_ls_number_reflns 1726
_refine_ls_number_restraints 0
_refine_ls_restrained_S_all 1.031
_refine_ls_R_factor_all 0.0408
_refine_ls_R_factor_gt 0.0304
_refine_ls_shift/su_max 0.002
_refine_ls_shift/su_mean 0.000
_refine_ls_structure_factor_coef Fsqd
_refine_ls_weighting_details 'calc w=1/[\s^2^(Fo^2^)+(0.0572P)^2^+0.0000P] where P=(Fo^2^+2Fc^2^)/3'
_refine_ls_weighting_scheme calc
_refine_ls_wR_factor_gt 0.0785
_refine_ls_wR_factor_ref 0.0864
_reflns_number_gt 1473
_reflns_number_total 1726
_reflns_threshold_expression >2sigma(I)
_cod_data_source_file c2ce00029f.txt
_cod_data_source_block ilb1217m
_cod_database_code 7207728

loop_
_space_group_symop_id
_space_group_symop_operation_xyz
1 'x, y, z'
2 '-x+1/2, y+1/2, -z+1/2'
3 '-x, -y, -z'
4 'x-1/2, -y-1/2, z-1/2'

loop_
_atom_site_label
_atom_site_type_symbol
_atom_site_fract_x
_atom_site_fract_y
_atom_site_fract_z
_atom_site_U_iso_or_equiv
_atom_site_adp_type
_atom_site_occupancy
_atom_site_symmetry_multiplicity
_atom_site_calc_flag
_atom_site_refinement_flags
O1 O 1.0473(8) 0.7671(3) 0.5539(4) 0.0311(10) Uani 1 1 d .
N1 N 0.7037(8) 0.7085(3) 0.4338(4) 0.0244(10) Uani 1 1 d .
C3 C 0.8467(11) 0.7759(4) 0.4859(5) 0.0259(13) Uani 1 1 d .
H3 H 0.7889 0.8374 0.4691 0.031 Uiso 1 1 calc R
C4 C 0.4705(12) 0.7259(5) 0.3554(6) 0.0376(15) Uani 1 1 d .
H4A H 0.4358 0.7926 0.3529 0.056 Uiso 1 1 calc R
H4B H 0.3401 0.6927 0.3818 0.056 Uiso 1 1 calc R
H4C H 0.4769 0.7042 0.2781 0.056 Uiso 1 1 calc R
C5 C 0.7831(12) 0.6115(4) 0.4547(6) 0.0323(14) Uani 1 1 d .
H5A H 0.9040 0.5966 0.4091 0.048 Uiso 1 1 calc R
H5B H 0.6402 0.5704 0.4321 0.048 Uiso 1 1 calc R
H5C H 0.8580 0.6029 0.5369 0.048 Uiso 1 1 calc R
I1 I 1.38583(7) 0.91300(2) 0.62976(3) 0.02601(15) Uani 1 1 d .
I2 I 2.10056(6) 1.13713(2) 0.81787(3) 0.02612(15) Uani 1 1 d .
C1 C 1.6598(10) 1.0009(4) 0.6995(5) 0.0256(12) Uani 1 1 d .
C2 C 1.8268(10) 1.0502(4) 0.7412(5) 0.0265(12) Uani 1 1 d .

loop_
_atom_site_aniso_label
_atom_site_aniso_U_11
_atom_site_aniso_U_22
_atom_site_aniso_U_33
_atom_site_aniso_U_23
_atom_site_aniso_U_13
_atom_site_aniso_U_12
O1 0.032(2) 0.023(2) 0.034(2) -0.0045(18) 0.000(2) -0.0015(17)
N1 0.027(2) 0.024(2) 0.021(2) 0.0013(19) 0.003(2) 0.0008(19)
C3 0.032(3) 0.027(3) 0.020(3) 0.000(2) 0.008(3) 0.004(2)
C4 0.035(4) 0.043(4) 0.029(4) 0.003(3) -0.005(3) 0.001(3)
C5 0.041(3) 0.027(3) 0.025(3) 0.000(3) 0.001(3) 0.001(3)
I1 0.0293(2) 0.0238(2) 0.0239(2) -0.00348(14) 0.00390(18) -0.00284(15)
I2 0.0281(2) 0.0233(2) 0.0256(3) -0.00029(14) 0.00334(18) -0.00314(14)
C1 0.032(3) 0.021(3) 0.022(3) -0.002(2) 0.003(3) -0.002(2)
C2 0.026(3) 0.032(3) 0.019(3) 0.001(3) -0.002(2) 0.001(3)

loop_
_atom_type_symbol
_atom_type_description
_atom_type_scat_dispersion_real
_atom_type_scat_dispersion_imag
_atom_type_scat_source
C C 0.0033 0.0016 'International Tables Vol C Tables 4.2.6.8 and 6.1.1.4'
H H 0.0000 0.0000 'International Tables Vol C Tables 4.2.6.8 and 6.1.1.4'
I I -0.4742 1.8119 'International Tables Vol C Tables 4.2.6.8 and 6.1.1.4'
N N 0.0061 0.0033 'International Tables Vol C Tables 4.2.6.8 and 6.1.1.4'
O O 0.0106 0.0060 'International Tables Vol C Tables 4.2.6.8 and 6.1.1.4'

loop_
_geom_angle_atom_site_label_1
_geom_angle_atom_site_label_2
_geom_angle_atom_site_label_3
_geom_angle
C3 N1 C4 122.4(5)
C3 N1 C5 119.6(5)
C4 N1 C5 117.9(5)
O1 C3 N1 126.6(5)
O1 C3 H3 116.7
N1 C3 H3 116.7
N1 C4 H4A 109.5
N1 C4 H4B 109.5
N1 C4 H4C 109.5
H4A C4 H4B 109.5
H4A C4 H4C 109.5
H4B C4 H4C 109.5
N1 C5 H5A 109.5
N1 C5 H5B 109.5
N1 C5 H5C 109.5
H5A C5 H5B 109.5
H5A C5 H5C 109.5
H5B C5 H5C 109.5
C2 C1 I1 177.8(5)
C1 C2 I2 177.0(5)

loop_
_geom_bond_atom_site_label_1
_geom_bond_atom_site_label_2
_geom_bond_distance
O1 C3 1.229(7)
N1 C3 1.319(8)
N1 C4 1.440(8)
N1 C5 1.471(8)
C3 H3 0.9500
C4 H4A 0.9800
C4 H4B 0.9800
C4 H4C 0.9800
C5 H5A 0.9800
C5 H5B 0.9800
C5 H5C 0.9800
I1 C1 2.013(6)
I2 C2 2.025(6)
C1 C2 1.187(8)

loop_
_geom_torsion_atom_site_label_1
_geom_torsion_atom_site_label_2
_geom_torsion_atom_site_label_3
_geom_torsion_atom_site_label_4
_geom_torsion
C4 N1 C3 O1 179.8(6)
C5 N1 C3 O1 -0.7(9)
